data_4320162
loop_
_publ_author_name
'Richard J. Parker'
'Leone Spiccia'
'Stuart R. Batten'
'John D. Cashion'
'Gary D. Fallon'

_publ_contact_author
;
    Dr. Leone Spiccia
    School of Chemistry
    PO Box 23
    Monash University 3800
    AUSTRALIA
;
_publ_contact_author_email 'leone.spiccia@sci.monash.edu.au '
_publ_contact_author_fax ' +61 3 9905 4597 '
_publ_contact_author_phone ' +61 3 9905 4526 '
_publ_section_title
;
 The Encapsulation of Ferrocyanide by Copper(II) Complexes of Tripodal
 Tetradentate Ligands. Novel H-Bonding Networks Incorporating Heptanuclear
 and Pentanuclear Heterometallic Assemblies
;
_journal_name_full 'Inorganic Chemistry'
_journal_page_first 4696
_journal_page_last 4704
_journal_paper_doi 10.1021/ic001452f
_journal_volume 40
_journal_year 2001
_chemical_formula_sum 'C108 H258 Cu10 Fe6 N76 O27 S6'
_chemical_formula_weight 4216.76
_chemical_name_common '[{Cu(tren)CN}6Fe][{Cu(tren)CN}4Fe(CN)2][Fe(CN)6]4.6DMSO.21H2O'
_chemical_name_systematic
; 
 ? 
;
_space_group_IT_number 1
_symmetry_cell_setting triclinic
_symmetry_space_group_name_Hall 'P 1'
_symmetry_space_group_name_H-M 'P 1'
_atom_sites_solution_hydrogens geom
_atom_sites_solution_primary direct
_atom_sites_solution_secondary difmap
_audit_creation_method SHELXL-97
_cell_angle_alpha 110.750(3)
_cell_angle_beta 90.206(2)
_cell_angle_gamma 112.754(3)
_cell_formula_units_Z 1
_cell_length_a 14.8094(8)
_cell_length_b 17.3901(7)
_cell_length_c 21.1565(11)
_cell_measurement_reflns_used 40966
_cell_measurement_temperature 123(2)
_cell_measurement_theta_max 30.07
_cell_measurement_theta_min 1.04
_cell_volume 4635.7(4)
_computing_cell_refinement 'Siemens XSCANS'
_computing_data_collection 'Siemens XSCANS'
_computing_data_reduction 'Siemens SHELXTL'
_computing_molecular_graphics 'Siemens SHELXTL'
_computing_publication_material 'Siemens SHELXTL'
_computing_structure_refinement 'SHELXL-97 (Sheldrick, 1997)'
_computing_structure_solution 'SHELXS-97 (Sheldrick, 1990)'
_diffrn_ambient_temperature 123(2)
_diffrn_measured_fraction_theta_full 0.908
_diffrn_measured_fraction_theta_max 0.908
_diffrn_measurement_device_type 'Nonius KappaCCD'
_diffrn_measurement_method phi-scans
_diffrn_radiation_monochromator graphite
_diffrn_radiation_source 'fine-focus sealed tube'
_diffrn_radiation_type MoK\a
_diffrn_radiation_wavelength 0.71073
_diffrn_reflns_av_R_equivalents 0.085
_diffrn_reflns_av_sigmaI/netI 0.1941
_diffrn_reflns_limit_h_max 20
_diffrn_reflns_limit_h_min -15
_diffrn_reflns_limit_k_max 22
_diffrn_reflns_limit_k_min -18
_diffrn_reflns_limit_l_max 26
_diffrn_reflns_limit_l_min -29
_diffrn_reflns_number 40966
_diffrn_reflns_theta_full 30.07
_diffrn_reflns_theta_max 30.07
_diffrn_reflns_theta_min 1.04
_exptl_absorpt_coefficient_mu 1.719
_exptl_absorpt_correction_type none
_exptl_crystal_colour brown
_exptl_crystal_density_diffrn 1.510
_exptl_crystal_density_method 'not measured'
_exptl_crystal_description plate
_exptl_crystal_F_000 2196
_exptl_crystal_size_max 0.125
_exptl_crystal_size_mid 0.125
_exptl_crystal_size_min 0.025
_refine_diff_density_max 1.799
_refine_diff_density_min -1.098
_refine_diff_density_rms 0.195
_refine_ls_abs_structure_details 'Flack H D (1983), Acta Cryst. A39, 876-881'
_refine_ls_abs_structure_Flack 0.45(3)
_refine_ls_extinction_method none
_refine_ls_goodness_of_fit_ref 1.024
_refine_ls_hydrogen_treatment mixed
_refine_ls_matrix_type full
_refine_ls_number_parameters 1034
_refine_ls_number_reflns 33143
_refine_ls_number_restraints 3
_refine_ls_restrained_S_all 1.024
_refine_ls_R_factor_all 0.1975
_refine_ls_R_factor_gt 0.0902
_refine_ls_shift/su_max 0.633
_refine_ls_shift/su_mean 0.024
_refine_ls_structure_factor_coef Fsqd
_refine_ls_weighting_details 'w=1/[\s^2^(Fo^2^)+(0.1154P)^2^+6.0864P] where P=(Fo^2^+2Fc^2^)/3'
_refine_ls_weighting_scheme calc
_refine_ls_wR_factor_gt 0.1908
_refine_ls_wR_factor_ref 0.2512
_reflns_number_gt 16884
_reflns_number_total 33143
_reflns_threshold_expression >2sigma(I)
_cod_data_source_file ic001452f_2.cif
_cod_data_source_block rp1
_cod_depositor_comments
;
The following automatic conversions were performed:

'_symmetry_cell_setting' value 'Triclinic' changed to 'triclinic'
according to the built-in table from CIF Core dictionary named
'cif_core.dic' version 2.4.1 from 2010-06-29.

Automatic conversion script
Id: cif_fix_values 1646 2011-03-28 12:23:43Z adriana 

The following automatic conversions were performed:

'_refine_ls_weighting_scheme' value 'calc
w=1/[\s^2^(Fo^2^)+(0.1154P)^2^+6.0864P] where P=(Fo^2^+2Fc^2^)/3' was
changed to 'calc'. New tag '_refine_ls_weighting_details' was
created. The value of the new tag was set to
'w=1/[\s^2^(Fo^2^)+(0.1154P)^2^+6.0864P] where P=(Fo^2^+2Fc^2^)/3'.

Automatic conversion script
Id: cif_fix_values 3143 2015-03-26 13:38:13Z robertas 
;
_cod_database_code 4320162

loop_
_symmetry_equiv_pos_as_xyz
'x, y, z'

loop_
_atom_site_label
_atom_site_type_symbol
_atom_site_fract_x
_atom_site_fract_y
_atom_site_fract_z
_atom_site_U_iso_or_equiv
_atom_site_adp_type
_atom_site_occupancy
_atom_site_calc_flag
_atom_site_refinement_flags
_atom_site_disorder_assembly
_atom_site_disorder_group
Fe1 Fe 0.3087(4) -0.1758(3) 0.4459(2) 0.0146(3) Uani 1 d . . .
Fe2 Fe 0.3091(4) 0.3237(3) 0.9457(2) 0.0166(3) Uani 1 d . . .
Fe3 Fe -0.0024(3) -0.2915(2) 0.81474(17) 0.0197(9) Uani 1 d . . .
Fe4 Fe 0.7161(3) -0.4719(2) 0.35720(17) 0.0183(8) Uani 1 d . . .
Fe5 Fe -0.0999(3) 0.1200(2) 0.53342(17) 0.0183(8) Uani 1 d . . .
Fe6 Fe 0.6196(3) 0.9412(2) 0.07583(18) 0.0222(9) Uani 1 d . . .
Cu11 Cu 0.5337(2) 0.07985(17) 0.38370(14) 0.0189(7) Uani 1 d . . .
Cu12 Cu 0.1941(2) -0.02086(17) 0.64838(14) 0.0182(7) Uani 1 d . . .
Cu13 Cu 0.0838(2) -0.43180(17) 0.50773(14) 0.0187(7) Uani 1 d . . .
Cu14 Cu 0.4237(2) -0.32921(17) 0.24264(14) 0.0203(7) Uani 1 d . . .
Cu15 Cu 0.5752(2) -0.19637(18) 0.57481(14) 0.0198(7) Uani 1 d . . .
Cu16 Cu 0.0437(2) -0.15443(17) 0.31629(14) 0.0202(7) Uani 1 d . . .
Cu21 Cu 0.0375(2) 0.35359(19) 0.83947(15) 0.0237(8) Uani 1 d . . .
Cu22 Cu 0.1112(2) 0.09062(16) 1.01801(13) 0.0171(7) Uani 1 d . . .
Cu23 Cu 0.5805(2) 0.29454(19) 1.05040(16) 0.0266(8) Uani 1 d . . .
Cu24 Cu 0.5064(2) 0.55842(16) 0.87301(14) 0.0168(7) Uani 1 d . . .
C11 C 0.3984(15) -0.0806(12) 0.4209(10) 0.015(5) Uiso 1 d . . .
N11 N 0.4548(16) -0.0159(13) 0.4130(11) 0.030(5) Uiso 1 d . . .
C12 C 0.2842(19) -0.0946(15) 0.5263(13) 0.021(6) Uiso 1 d . . .
N12 N 0.2631(14) -0.0533(11) 0.5711(9) 0.023(5) Uiso 1 d . . .
C13 C 0.2116(15) -0.2765(12) 0.4620(10) 0.014(5) Uiso 1 d . . .
N13 N 0.1637(13) -0.3313(11) 0.4790(9) 0.013(4) Uiso 1 d . . .
C14 C 0.3315(18) -0.2565(14) 0.3653(12) 0.016(5) Uiso 1 d . . .
N14 N 0.3449(14) -0.3066(11) 0.3148(9) 0.024(5) Uiso 1 d . . .
C15 C 0.4082(18) -0.1799(14) 0.4951(12) 0.025(6) Uiso 1 d . . .
N15 N 0.4702(16) -0.1849(13) 0.5305(11) 0.034(5) Uiso 1 d . . .
C16 C 0.2014(15) -0.1774(12) 0.3896(10) 0.013(5) Uiso 1 d . . .
N16 N 0.1424(14) -0.1735(11) 0.3626(9) 0.021(4) Uiso 1 d . . .
N110 N 0.6045(13) 0.1824(11) 0.3493(9) 0.027(5) Uiso 1 d . . .
C111 C 0.6761(19) 0.1555(16) 0.3060(13) 0.032(6) Uiso 1 d . . .
H11A H 0.7277 0.2098 0.3022 0.039 Uiso 1 calc R . .
H11B H 0.6401 0.1129 0.2594 0.039 Uiso 1 calc R . .
C112 C 0.726(2) 0.1113(18) 0.3360(16) 0.050(8) Uiso 1 d . . .
H11C H 0.7695 0.1552 0.3800 0.060 Uiso 1 calc R . .
H11D H 0.7653 0.0868 0.3039 0.060 Uiso 1 calc R . .
N113 N 0.6391(15) 0.0350(12) 0.3469(10) 0.028(5) Uiso 1 d . . .
H11E H 0.6618 0.0174 0.3775 0.034 Uiso 1 calc R . .
H11F H 0.6120 -0.0141 0.3060 0.034 Uiso 1 calc R . .
C114 C 0.6597(15) 0.2658(13) 0.4100(10) 0.027(5) Uiso 1 d . . .
H11G H 0.6697 0.3185 0.3982 0.033 Uiso 1 calc R . .
H11H H 0.7260 0.2686 0.4216 0.033 Uiso 1 calc R . .
C115 C 0.6092(19) 0.2732(15) 0.4719(12) 0.026(6) Uiso 1 d . . .
H11I H 0.5506 0.2852 0.4650 0.031 Uiso 1 calc R . .
H11J H 0.6553 0.3241 0.5126 0.031 Uiso 1 calc R . .
N116 N 0.5770(13) 0.1858(10) 0.4835(8) 0.017(4) Uiso 1 d . . .
H11K H 0.5245 0.1786 0.5074 0.021 Uiso 1 calc R . .
H11L H 0.6285 0.1857 0.5079 0.021 Uiso 1 calc R . .
C117 C 0.5490(14) 0.2015(12) 0.3164(10) 0.025(5) Uiso 1 d . . .
H11M H 0.5885 0.2358 0.2900 0.030 Uiso 1 calc R . .
H11N H 0.5206 0.2395 0.3490 0.030 Uiso 1 calc R . .
C118 C 0.4687(16) 0.1171(13) 0.2698(11) 0.039(6) Uiso 1 d . . .
H11O H 0.4947 0.0889 0.2291 0.046 Uiso 1 calc R . .
H11P H 0.4156 0.1306 0.2540 0.046 Uiso 1 calc R . .
N119 N 0.4239(19) 0.0486(16) 0.3067(13) 0.049(7) Uiso 1 d . . .
H11Q H 0.4047 -0.0099 0.2759 0.059 Uiso 1 calc R . .
H11R H 0.3694 0.0543 0.3248 0.059 Uiso 1 calc R . .
N120 N 0.1032(13) -0.0058(11) 0.7198(9) 0.020(4) Uiso 1 d . . .
C121 C 0.1591(15) -0.0163(13) 0.7843(9) 0.053(5) Uiso 1 d . . .
H12A H 0.1613 0.0313 0.8281 0.064 Uiso 1 calc R . .
H12B H 0.1179 -0.0755 0.7864 0.064 Uiso 1 calc R . .
C122 C 0.2538(15) -0.0102(13) 0.7784(10) 0.039(5) Uiso 1 d . . .
H12C H 0.2734 -0.0344 0.8094 0.047 Uiso 1 calc R . .
H12D H 0.3003 0.0541 0.7927 0.047 Uiso 1 calc R . .
N123 N 0.2609(12) -0.0617(10) 0.7063(7) 0.053(4) Uiso 1 d . . .
H12E H 0.2284 -0.1230 0.6950 0.063 Uiso 1 calc R . .
H12F H 0.3261 -0.0477 0.7006 0.063 Uiso 1 calc R . .
C124 C 0.1440(13) 0.1010(10) 0.7544(8) 0.040(4) Uiso 1 d . . .
H12G H 0.1045 0.1201 0.7895 0.048 Uiso 1 calc R . .
H12H H 0.2146 0.1290 0.7757 0.048 Uiso 1 calc R . .
C125 C 0.1314(15) 0.1237(12) 0.6958(9) 0.018(5) Uiso 1 d . . .
H12I H 0.1564 0.1901 0.7109 0.021 Uiso 1 calc R . .
H12J H 0.0599 0.0968 0.6770 0.021 Uiso 1 calc R . .
N126 N 0.1868(12) 0.0890(10) 0.6399(8) 0.011(4) Uiso 1 d . . .
H12K H 0.2496 0.1328 0.6454 0.014 Uiso 1 calc R . .
H12L H 0.1535 0.0736 0.5974 0.014 Uiso 1 calc R . .
C127 C 0.0106(15) -0.0542(12) 0.7058(10) 0.055(5) Uiso 1 d . . .
H12M H -0.0240 -0.0237 0.6904 0.066 Uiso 1 calc R . .
H12N H -0.0146 -0.0629 0.7471 0.066 Uiso 1 calc R . .
C128 C -0.0092(16) -0.1435(12) 0.6504(10) 0.045(5) Uiso 1 d . . .
H12O H 0.0113 -0.1803 0.6689 0.054 Uiso 1 calc R . .
H12P H -0.0810 -0.1768 0.6317 0.054 Uiso 1 calc R . .
N129 N 0.0463(12) -0.1273(10) 0.5979(8) 0.061(4) Uiso 1 d . . .
H12Q H 0.0154 -0.1091 0.5718 0.073 Uiso 1 calc R . .
H12R H 0.0512 -0.1792 0.5697 0.073 Uiso 1 calc R . .
N130 N 0.0011(12) -0.5352(10) 0.5356(8) 0.019(4) Uiso 1 d . . .
C131 C 0.0890(14) -0.5402(12) 0.5807(9) 0.023(5) Uiso 1 d . . .
H13A H 0.0580 -0.5765 0.6080 0.028 Uiso 1 calc R . .
H13B H 0.1245 -0.5710 0.5489 0.028 Uiso 1 calc R . .
C132 C 0.1617(13) -0.4484(11) 0.6275(9) 0.021(4) Uiso 1 d . . .
H13C H 0.1295 -0.4196 0.6637 0.025 Uiso 1 calc R . .
H13D H 0.2180 -0.4523 0.6495 0.025 Uiso 1 calc R . .
N133 N 0.1951(14) -0.3979(11) 0.5852(9) 0.021(4) Uiso 1 d . . .
H13E H 0.2471 -0.4082 0.5661 0.025 Uiso 1 calc R . .
H13F H 0.2182 -0.3372 0.6119 0.025 Uiso 1 calc R . .
C134 C -0.0688(18) -0.5114(15) 0.5799(12) 0.028(6) Uiso 1 d . . .
H13G H -0.0345 -0.4755 0.6279 0.034 Uiso 1 calc R . .
H13H H -0.1246 -0.5671 0.5784 0.034 Uiso 1 calc R . .
C135 C -0.1070(16) -0.4578(13) 0.5547(11) 0.019(5) Uiso 1 d . . .
H13I H -0.1510 -0.4971 0.5099 0.022 Uiso 1 calc R . .
H13J H -0.1460 -0.4335 0.5876 0.022 Uiso 1 calc R . .
N136 N -0.0232(14) -0.3837(12) 0.5475(10) 0.023(5) Uiso 1 d . . .
H13K H 0.0039 -0.3367 0.5894 0.028 Uiso 1 calc R . .
H13L H -0.0440 -0.3630 0.5183 0.028 Uiso 1 calc R . .
C137 C -0.0574(15) -0.6185(12) 0.4731(10) 0.024(5) Uiso 1 d . . .
H13M H -0.0757 -0.6734 0.4835 0.029 Uiso 1 calc R . .
H13N H -0.1189 -0.6162 0.4572 0.029 Uiso 1 calc R . .
C138 C 0.008(2) -0.6197(16) 0.4202(13) 0.030(6) Uiso 1 d . . .
H13O H 0.0653 -0.6292 0.4338 0.036 Uiso 1 calc R . .
H13P H -0.0293 -0.6690 0.3758 0.036 Uiso 1 calc R . .
N139 N 0.0400(15) -0.5342(11) 0.4145(9) 0.026(5) Uiso 1 d . . .
H13Q H -0.0111 -0.5327 0.3907 0.031 Uiso 1 calc R . .
H13R H 0.0919 -0.5268 0.3902 0.031 Uiso 1 calc R . .
N140 N 0.5049(14) -0.3520(12) 0.1641(10) 0.028(5) Uiso 1 d . . .
C141 C 0.5923(11) -0.2504(9) 0.1873(7) 0.025(3) Uiso 1 d . . .
H14A H 0.6538 -0.2553 0.1723 0.030 Uiso 1 calc R . .
H14B H 0.5733 -0.2185 0.1628 0.030 Uiso 1 calc R . .
C142 C 0.6141(12) -0.1957(10) 0.2600(8) 0.025(4) Uiso 1 d . . .
H14C H 0.6614 -0.1330 0.2688 0.030 Uiso 1 calc R . .
H14D H 0.6440 -0.2206 0.2852 0.030 Uiso 1 calc R . .
N143 N 0.5205(8) -0.1972(7) 0.2822(6) 0.024(3) Uiso 1 d . . .
H14E H 0.4988 -0.1638 0.2659 0.028 Uiso 1 calc R . .
H14F H 0.5277 -0.1741 0.3293 0.028 Uiso 1 calc R . .
C144 C 0.4602(11) -0.3849(10) 0.1053(7) 0.029(3) Uiso 1 d . . .
H14G H 0.4309 -0.4516 0.0891 0.035 Uiso 1 calc R . .
H14H H 0.5076 -0.3671 0.0748 0.035 Uiso 1 calc R . .
C145 C 0.3785(15) -0.3537(13) 0.1013(10) 0.037(5) Uiso 1 d . . .
H14I H 0.4067 -0.2879 0.1122 0.045 Uiso 1 calc R . .
H14J H 0.3379 -0.3860 0.0550 0.045 Uiso 1 calc R . .
N146 N 0.3177(9) -0.3763(8) 0.1535(6) 0.029(3) Uiso 1 d . . .
H14K H 0.2805 -0.4376 0.1387 0.035 Uiso 1 calc R . .
H14L H 0.2758 -0.3475 0.1626 0.035 Uiso 1 calc R . .
C147 C 0.5650(10) -0.3995(9) 0.1848(7) 0.022(3) Uiso 1 d . . .
H14M H 0.6148 -0.3569 0.2265 0.027 Uiso 1 calc R . .
H14N H 0.5996 -0.4216 0.1472 0.027 Uiso 1 calc R . .
C148 C 0.4835(17) -0.4830(14) 0.1989(11) 0.030(6) Uiso 1 d . . .
H14O H 0.4362 -0.5276 0.1565 0.036 Uiso 1 calc R . .
H14P H 0.5160 -0.5137 0.2160 0.036 Uiso 1 calc R . .
N149 N 0.4354(15) -0.4453(12) 0.2477(10) 0.028(5) Uiso 1 d . . .
H14Q H 0.4686 -0.4294 0.2904 0.033 Uiso 1 calc R . .
H14R H 0.3726 -0.4883 0.2433 0.033 Uiso 1 calc R . .
N150 N 0.6812(16) -0.2217(12) 0.6168(10) 0.024(5) Uiso 1 d . . .
C151 C 0.7476(15) -0.1294(13) 0.6776(10) 0.026(5) Uiso 1 d . . .
H15A H 0.7887 -0.1400 0.7079 0.032 Uiso 1 calc R . .
H15B H 0.7925 -0.0863 0.6592 0.032 Uiso 1 calc R . .
C152 C 0.6881(14) -0.0953(12) 0.7132(9) 0.024(4) Uiso 1 d . . .
H15C H 0.7277 -0.0395 0.7535 0.029 Uiso 1 calc R . .
H15D H 0.6404 -0.1396 0.7295 0.029 Uiso 1 calc R . .
N153 N 0.6303(16) -0.0731(13) 0.6625(10) 0.031(5) Uiso 1 d . . .
H15E H 0.6726 -0.0257 0.6522 0.037 Uiso 1 calc R . .
H15F H 0.5795 -0.0597 0.6810 0.037 Uiso 1 calc R . .
C154 C 0.6255(19) -0.2912(17) 0.6433(14) 0.049(8) Uiso 1 d . . .
H15G H 0.6117 -0.2616 0.6892 0.058 Uiso 1 calc R . .
H15H H 0.6668 -0.3225 0.6482 0.058 Uiso 1 calc R . .
C155 C 0.5280(17) -0.3603(14) 0.5966(12) 0.030(6) Uiso 1 d . . .
H15I H 0.5387 -0.3909 0.5498 0.036 Uiso 1 calc R . .
H15J H 0.4908 -0.4062 0.6152 0.036 Uiso 1 calc R . .
N156 N 0.4770(13) -0.3024(11) 0.5973(9) 0.020(4) Uiso 1 d . . .
H15K H 0.4599 -0.2809 0.6397 0.024 Uiso 1 calc R . .
H15L H 0.4202 -0.3346 0.5651 0.024 Uiso 1 calc R . .
C157 C 0.7318(17) -0.2527(13) 0.5552(11) 0.024(5) Uiso 1 d . . .
H15M H 0.7934 -0.2547 0.5713 0.028 Uiso 1 calc R . .
H15N H 0.6871 -0.3144 0.5231 0.028 Uiso 1 calc R . .
C158 C 0.7556(16) -0.1903(14) 0.5197(11) 0.019(5) Uiso 1 d . . .
H15O H 0.7852 -0.2117 0.4788 0.022 Uiso 1 calc R . .
H15P H 0.8037 -0.1293 0.5505 0.022 Uiso 1 calc R . .
N159 N 0.6618(16) -0.1875(14) 0.4993(11) 0.034(6) Uiso 1 d . . .
H15Q H 0.6288 -0.2349 0.4584 0.040 Uiso 1 calc R . .
H15R H 0.6749 -0.1344 0.4935 0.040 Uiso 1 calc R . .
N160 N -0.0664(17) -0.1326(13) 0.2739(11) 0.029(5) Uiso 1 d . . .
C161 C -0.0212(15) -0.0579(13) 0.2480(10) 0.023(5) Uiso 1 d . . .
H16A H -0.0141 -0.0831 0.1993 0.028 Uiso 1 calc R . .
H16B H -0.0639 -0.0251 0.2518 0.028 Uiso 1 calc R . .
C162 C 0.0767(17) 0.0036(14) 0.2904(12) 0.030(6) Uiso 1 d . . .
H16C H 0.1137 0.0468 0.2695 0.036 Uiso 1 calc R . .
H16D H 0.0679 0.0387 0.3365 0.036 Uiso 1 calc R . .
N163 N 0.1344(17) -0.0462(14) 0.2970(12) 0.046(6) Uiso 1 d . . .
H16E H 0.1871 -0.0095 0.3323 0.055 Uiso 1 calc R . .
H16F H 0.1588 -0.0650 0.2572 0.055 Uiso 1 calc R . .
C164 C -0.1192(19) -0.1056(15) 0.3267(12) 0.033(6) Uiso 1 d . . .
H16G H -0.1834 -0.1118 0.3067 0.040 Uiso 1 calc R . .
H16H H -0.0805 -0.0414 0.3570 0.040 Uiso 1 calc R . .
C165 C -0.138(2) -0.1655(19) 0.3686(15) 0.046(8) Uiso 1 d . . .
H16I H -0.1662 -0.1419 0.4096 0.056 Uiso 1 calc R . .
H16J H -0.1854 -0.2280 0.3405 0.056 Uiso 1 calc R . .
N166 N -0.0434(13) -0.1647(10) 0.3894(8) 0.010(4) Uiso 1 d . . .
H16K H -0.0545 -0.2171 0.3958 0.013 Uiso 1 calc R . .
H16L H -0.0118 -0.1167 0.4302 0.013 Uiso 1 calc R . .
C167 C -0.1279(19) -0.2079(15) 0.2183(12) 0.042(7) Uiso 1 d . . .
H16M H -0.1532 -0.1886 0.1859 0.051 Uiso 1 calc R . .
H16N H -0.1854 -0.2451 0.2339 0.051 Uiso 1 calc R . .
C168 C -0.0651(15) -0.2719(13) 0.1769(9) 0.031(5) Uiso 1 d . . .
H16O H -0.1126 -0.3331 0.1461 0.037 Uiso 1 calc R . .
H16P H -0.0207 -0.2430 0.1493 0.037 Uiso 1 calc R . .
N169 N -0.0131(16) -0.2766(13) 0.2246(10) 0.029(5) Uiso 1 d . . .
H16Q H 0.0392 -0.2882 0.2075 0.035 Uiso 1 calc R . .
H16R H -0.0524 -0.3241 0.2359 0.035 Uiso 1 calc R . .
C21 C 0.2075(17) 0.3233(14) 0.8833(11) 0.025(6) Uiso 1 d . . .
N21 N 0.1540(14) 0.3347(11) 0.8565(9) 0.025(5) Uiso 1 d . . .
C22 C 0.2193(17) 0.2098(14) 0.9445(11) 0.019(5) Uiso 1 d . . .
N22 N 0.1607(13) 0.1507(11) 0.9545(9) 0.021(4) Uiso 1 d . . .
C23 C 0.4020(15) 0.3194(12) 1.0012(10) 0.012(4) Uiso 1 d . . .
N23 N 0.4619(15) 0.3200(12) 1.0416(10) 0.031(5) Uiso 1 d . . .
C24 C 0.3979(16) 0.4338(13) 0.9423(11) 0.015(5) Uiso 1 d . . .
N24 N 0.4500(13) 0.5037(11) 0.9389(9) 0.022(4) Uiso 1 d . . .
C25 C 0.3640(18) 0.2687(14) 0.8691(12) 0.022(6) Uiso 1 d . . .
N25 N 0.3942(16) 0.2402(13) 0.8187(10) 0.044(6) Uiso 1 d . . .
C26 C 0.2535(18) 0.3731(14) 1.0216(12) 0.023(6) Uiso 1 d . . .
N26 N 0.2098(15) 0.3965(12) 1.0636(10) 0.042(5) Uiso 1 d . . .
N210 N -0.0897(12) 0.3750(9) 0.8409(8) 0.010(3) Uiso 1 d . . .
C211 C -0.0999(18) 0.4130(14) 0.9092(12) 0.036(6) Uiso 1 d . . .
H21A H -0.1159 0.3676 0.9301 0.043 Uiso 1 calc R . .
H21B H -0.1547 0.4327 0.9117 0.043 Uiso 1 calc R . .
C212 C -0.0056(17) 0.4918(15) 0.9471(13) 0.041(7) Uiso 1 d . . .
H21C H -0.0094 0.5168 0.9964 0.050 Uiso 1 calc R . .
H21D H 0.0083 0.5398 0.9291 0.050 Uiso 1 calc R . .
N213 N 0.0763(18) 0.4564(14) 0.9364(11) 0.036(6) Uiso 1 d . . .
H21E H 0.0818 0.4347 0.9693 0.043 Uiso 1 calc R . .
H21F H 0.1364 0.5024 0.9396 0.043 Uiso 1 calc R . .
C214 C -0.1733(18) 0.2906(14) 0.8149(12) 0.040(6) Uiso 1 d . . .
H21G H -0.1906 0.2719 0.7649 0.048 Uiso 1 calc R . .
H21H H -0.2305 0.2979 0.8362 0.048 Uiso 1 calc R . .
C215 C -0.1567(16) 0.2180(13) 0.8280(11) 0.034(5) Uiso 1 d . . .
H21I H -0.2132 0.1587 0.8040 0.041 Uiso 1 calc R . .
H21J H -0.1489 0.2309 0.8777 0.041 Uiso 1 calc R . .
N216 N -0.0567(17) 0.2177(14) 0.7990(12) 0.038(6) Uiso 1 d . . .
H21K H -0.0668 0.1947 0.7519 0.045 Uiso 1 calc R . .
H21L H -0.0326 0.1848 0.8143 0.045 Uiso 1 calc R . .
C217 C -0.0879(19) 0.4265(15) 0.7974(12) 0.027(6) Uiso 1 d . . .
H21M H -0.0573 0.4920 0.8263 0.032 Uiso 1 calc R . .
H21N H -0.1570 0.4106 0.7787 0.032 Uiso 1 calc R . .
C218 C -0.0307(15) 0.4076(13) 0.7384(10) 0.018(5) Uiso 1 d . . .
H21O H -0.0694 0.3466 0.7030 0.021 Uiso 1 calc R . .
H21P H -0.0186 0.4524 0.7172 0.021 Uiso 1 calc R . .
N219 N 0.0639(16) 0.4136(13) 0.7656(11) 0.028(5) Uiso 1 d . . .
H21Q H 0.1086 0.4731 0.7857 0.034 Uiso 1 calc R . .
H21R H 0.0899 0.3837 0.7308 0.034 Uiso 1 calc R . .
N220 N 0.0600(15) 0.0313(12) 1.0875(10) 0.021(5) Uiso 1 d . . .
C221 C 0.0006(16) 0.0696(13) 1.1266(11) 0.021(5) Uiso 1 d . . .
H22A H -0.0019 0.0599 1.1701 0.026 Uiso 1 calc R . .
H22B H -0.0679 0.0401 1.1011 0.026 Uiso 1 calc R . .
C222 C 0.0467(18) 0.1775(14) 1.1429(12) 0.034(6) Uiso 1 d . . .
H22C H 0.0047 0.2054 1.1693 0.041 Uiso 1 calc R . .
H22D H 0.1147 0.2082 1.1694 0.041 Uiso 1 calc R . .
N223 N 0.0482(14) 0.1839(11) 1.0744(9) 0.021(4) Uiso 1 d . . .
H22E H 0.0871 0.2418 1.0782 0.026 Uiso 1 calc R . .
H22F H -0.0149 0.1667 1.0534 0.026 Uiso 1 calc R . .
C224 C 0.1461(16) 0.0491(14) 1.1326(11) 0.018(5) Uiso 1 d . . .
H22G H 0.1315 -0.0021 1.1472 0.021 Uiso 1 calc R . .
H22H H 0.1601 0.1041 1.1741 0.021 Uiso 1 calc R . .
C225 C 0.240(2) 0.0623(17) 1.0967(14) 0.050(8) Uiso 1 d . . .
H22I H 0.3004 0.0888 1.1311 0.059 Uiso 1 calc R . .
H22J H 0.2345 0.0034 1.0632 0.059 Uiso 1 calc R . .
N226 N 0.2457(14) 0.1218(11) 1.0627(9) 0.018(4) Uiso 1 d . . .
H22K H 0.2865 0.1167 1.0302 0.022 Uiso 1 calc R . .
H22L H 0.2722 0.1807 1.0939 0.022 Uiso 1 calc R . .
C227 C 0.0034(12) -0.0630(10) 1.0467(8) 0.007(3) Uiso 1 d . . .
H22M H 0.0496 -0.0927 1.0355 0.009 Uiso 1 calc R . .
H22N H -0.0419 -0.0904 1.0745 0.009 Uiso 1 calc R . .
C228 C -0.0534(18) -0.0818(16) 0.9848(12) 0.036(7) Uiso 1 d . . .
H22O H -0.1136 -0.0710 0.9954 0.043 Uiso 1 calc R . .
H22P H -0.0753 -0.1465 0.9553 0.043 Uiso 1 calc R . .
N229 N 0.0032(15) -0.0247(12) 0.9454(10) 0.030(5) Uiso 1 d . . .
H22Q H -0.0386 -0.0105 0.9240 0.036 Uiso 1 calc R . .
H22R H 0.0315 -0.0553 0.9129 0.036 Uiso 1 calc R . .
N230 N 0.7153(17) 0.2816(14) 1.0521(11) 0.044(6) Uiso 1 d . . .
C231 C 0.707(2) 0.2217(16) 1.0895(13) 0.032(7) Uiso 1 d . . .
H23A H 0.7738 0.2269 1.1035 0.038 Uiso 1 calc R . .
H23B H 0.6659 0.1580 1.0594 0.038 Uiso 1 calc R . .
C232 C 0.6605(17) 0.2492(15) 1.1517(12) 0.034(6) Uiso 1 d . . .
H23C H 0.7004 0.3133 1.1814 0.041 Uiso 1 calc R . .
H23D H 0.6566 0.2116 1.1783 0.041 Uiso 1 calc R . .
N233 N 0.5567(15) 0.2355(13) 1.1266(10) 0.024(5) Uiso 1 d . . .
H23E H 0.5307 0.2647 1.1618 0.029 Uiso 1 calc R . .
H23F H 0.5146 0.1751 1.1075 0.029 Uiso 1 calc R . .
C234 C 0.7978(16) 0.3736(12) 1.0861(10) 0.028(5) Uiso 1 d . . .
H23G H 0.8589 0.3750 1.0667 0.034 Uiso 1 calc R . .
H23H H 0.8117 0.3884 1.1358 0.034 Uiso 1 calc R . .
C235 C 0.7678(14) 0.4416(12) 1.0746(10) 0.026(5) Uiso 1 d . . .
H23I H 0.8155 0.5036 1.1041 0.032 Uiso 1 calc R . .
H23J H 0.7685 0.4352 1.0263 0.032 Uiso 1 calc R . .
N236 N 0.6727(15) 0.4274(12) 1.0903(11) 0.026(5) Uiso 1 d . . .
H23K H 0.6479 0.4583 1.0732 0.032 Uiso 1 calc R . .
H23L H 0.6760 0.4496 1.1371 0.032 Uiso 1 calc R . .
C237 C 0.7116(18) 0.2233(15) 0.9743(12) 0.040(7) Uiso 1 d . . .
H23M H 0.7365 0.2641 0.9493 0.048 Uiso 1 calc R . .
H23N H 0.7558 0.1922 0.9717 0.048 Uiso 1 calc R . .
C238 C 0.6078(15) 0.1539(13) 0.9399(11) 0.027(5) Uiso 1 d . . .
H23O H 0.6056 0.1289 0.8897 0.032 Uiso 1 calc R . .
H23P H 0.5894 0.1036 0.9559 0.032 Uiso 1 calc R . .
N239 N 0.5403(17) 0.1934(13) 0.9552(11) 0.031(5) Uiso 1 d . . .
H23Q H 0.4787 0.1497 0.9526 0.037 Uiso 1 calc R . .
H23R H 0.5353 0.2165 0.9230 0.037 Uiso 1 calc R . .
N240 N 0.5538(15) 0.6169(12) 0.8042(10) 0.021(5) Uiso 1 d . . .
C241 C 0.6219(17) 0.5723(14) 0.7641(12) 0.027(6) Uiso 1 d . . .
H24A H 0.6277 0.5812 0.7203 0.033 Uiso 1 calc R . .
H24B H 0.6892 0.6028 0.7915 0.033 Uiso 1 calc R . .
C242 C 0.5848(15) 0.4819(11) 0.7507(9) 0.016(4) Uiso 1 d . . .
H24C H 0.6346 0.4587 0.7320 0.020 Uiso 1 calc R . .
H24D H 0.5246 0.4497 0.7154 0.020 Uiso 1 calc R . .
N243 N 0.5598(16) 0.4622(13) 0.8121(10) 0.034(5) Uiso 1 d . . .
H24E H 0.6150 0.4674 0.8363 0.040 Uiso 1 calc R . .
H24F H 0.5117 0.4044 0.7999 0.040 Uiso 1 calc R . .
C244 C 0.4635(17) 0.6008(15) 0.7597(13) 0.028(6) Uiso 1 d . . .
H24G H 0.4794 0.6507 0.7434 0.034 Uiso 1 calc R . .
H24H H 0.4446 0.5438 0.7191 0.034 Uiso 1 calc R . .
C245 C 0.3803(14) 0.5955(11) 0.7973(9) 0.009(4) Uiso 1 d . . .
H24I H 0.3200 0.5800 0.7665 0.011 Uiso 1 calc R . .
H24J H 0.3957 0.6543 0.8354 0.011 Uiso 1 calc R . .
N246 N 0.3637(14) 0.5230(12) 0.8251(10) 0.024(5) Uiso 1 d . . .
H24K H 0.3395 0.4666 0.7903 0.029 Uiso 1 calc R . .
H24L H 0.3202 0.5239 0.8560 0.029 Uiso 1 calc R . .
C247 C 0.6093(19) 0.7205(16) 0.8430(13) 0.047(7) Uiso 1 d . . .
H24M H 0.5623 0.7483 0.8593 0.057 Uiso 1 calc R . .
H24N H 0.6493 0.7491 0.8135 0.057 Uiso 1 calc R . .
C248 C 0.6806(14) 0.7300(11) 0.9077(9) 0.009(4) Uiso 1 d . . .
H24O H 0.7317 0.7074 0.8914 0.011 Uiso 1 calc R . .
H24P H 0.7141 0.7937 0.9403 0.011 Uiso 1 calc R . .
N249 N 0.6122(12) 0.6741(9) 0.9399(8) 0.009(4) Uiso 1 d . . .
H24Q H 0.5822 0.7072 0.9684 0.011 Uiso 1 calc R . .
H24R H 0.6481 0.6604 0.9665 0.011 Uiso 1 calc R . .
C31 C -0.0543(17) -0.3059(14) 0.8952(12) 0.028(6) Uiso 1 d . . .
N31 N -0.1013(16) -0.3267(13) 0.9358(10) 0.036(5) Uiso 1 d . . .
C32 C -0.084(2) -0.2301(17) 0.8033(14) 0.042(7) Uiso 1 d . . .
N32 N -0.1380(17) -0.1992(14) 0.7989(12) 0.036(6) Uiso 1 d . . .
C33 C 0.0496(14) -0.2802(11) 0.7387(9) 0.019(5) Uiso 1 d . . .
N33 N 0.0833(11) -0.2737(9) 0.6878(8) 0.027(4) Uiso 1 d . . .
C34 C 0.0874(16) -0.3454(13) 0.8269(11) 0.019(5) Uiso 1 d . . .
N34 N 0.1371(15) -0.3795(12) 0.8367(9) 0.024(5) Uiso 1 d . . .
C35 C -0.1034(15) -0.4036(13) 0.7546(10) 0.014(5) Uiso 1 d . . .
N35 N -0.1718(16) -0.4727(13) 0.7199(11) 0.027(5) Uiso 1 d . . .
C36 C 0.1033(16) -0.1740(13) 0.8737(10) 0.013(5) Uiso 1 d . . .
N36 N 0.1663(14) -0.1064(11) 0.9075(9) 0.020(4) Uiso 1 d . . .
C41 C 0.6679(17) -0.4990(13) 0.4376(10) 0.020(5) Uiso 1 d . . .
N41 N 0.6368(14) -0.5169(11) 0.4819(10) 0.021(4) Uiso 1 d . . .
C42 C 0.6465(18) -0.3968(15) 0.3673(12) 0.024(6) Uiso 1 d . . .
N42 N 0.5899(13) -0.3589(11) 0.3765(9) 0.031(5) Uiso 1 d . . .
C43 C 0.7620(17) -0.4402(14) 0.2820(11) 0.025(5) Uiso 1 d . . .
N43 N 0.7957(11) -0.4361(10) 0.2311(7) 0.029(4) Uiso 1 d . . .
C44 C 0.7954(19) -0.5453(16) 0.3466(12) 0.033(6) Uiso 1 d . . .
N44 N 0.8293(17) -0.5968(14) 0.3366(11) 0.045(6) Uiso 1 d . . .
C45 C 0.6043(18) -0.5694(15) 0.2914(12) 0.031(6) Uiso 1 d . . .
N45 N 0.5366(15) -0.6294(12) 0.2545(10) 0.031(5) Uiso 1 d . . .
C46 C 0.8254(18) -0.3742(15) 0.4157(12) 0.032(6) Uiso 1 d . . .
N46 N 0.8975(17) -0.3102(14) 0.4545(12) 0.035(6) Uiso 1 d . . .
C51 C -0.1507(17) 0.0968(14) 0.6113(11) 0.027(6) Uiso 1 d . . .
N51 N -0.1727(13) 0.0646(11) 0.6535(8) 0.041(5) Uiso 1 d . . .
C52 C -0.1678(15) 0.1963(12) 0.5483(9) 0.010(4) Uiso 1 d . . .
N52 N -0.2147(13) 0.2379(10) 0.5556(8) 0.018(4) Uiso 1 d . . .
C53 C -0.0463(16) 0.1546(13) 0.4612(11) 0.020(5) Uiso 1 d . . .
N53 N -0.0191(18) 0.1670(15) 0.4140(12) 0.045(6) Uiso 1 d . . .
C54 C -0.0226(17) 0.0483(14) 0.5219(12) 0.019(5) Uiso 1 d . . .
N54 N 0.0123(12) 0.0018(10) 0.5205(8) 0.023(4) Uiso 1 d . . .
C55 C -0.2193(14) 0.0173(11) 0.4716(9) 0.007(4) Uiso 1 d . . .
N55 N -0.2845(15) -0.0402(12) 0.4351(10) 0.022(5) Uiso 1 d . . .
C56 C 0.0187(14) 0.2248(12) 0.5947(9) 0.013(4) Uiso 1 d . . .
N56 N 0.0879(14) 0.2785(11) 0.6300(9) 0.024(4) Uiso 1 d . . .
C61 C 0.5515(15) 0.9228(12) 0.1567(10) 0.025(5) Uiso 1 d . . .
N61 N 0.5061(12) 0.9098(10) 0.1972(8) 0.031(4) Uiso 1 d . . .
C62 C 0.5386(18) 1.0008(14) 0.0646(12) 0.025(6) Uiso 1 d . . .
N62 N 0.4835(18) 1.0275(14) 0.0590(11) 0.042(6) Uiso 1 d . . .
C63 C 0.6836(17) 0.9632(13) -0.0015(11) 0.024(5) Uiso 1 d . . .
N63 N 0.7092(16) 0.9670(13) -0.0519(11) 0.038(6) Uiso 1 d . . .
C64 C 0.7052(14) 0.8831(11) 0.0867(9) 0.006(4) Uiso 1 d . . .
N64 N 0.7507(17) 0.8457(13) 0.0932(11) 0.032(6) Uiso 1 d . . .
C65 C 0.517(2) 0.8278(17) 0.0168(14) 0.033(7) Uiso 1 d . . .
N65 N 0.4585(17) 0.7579(14) -0.0195(11) 0.038(6) Uiso 1 d . . .
C66 C 0.7290(18) 1.0577(15) 0.1337(12) 0.027(6) Uiso 1 d . . .
N66 N 0.7861(17) 1.1210(14) 0.1682(11) 0.032(5) Uiso 1 d . . .
O711 O 0.3181(15) 0.5139(12) 0.5027(10) 0.047(5) Uiso 1 d . . .
S712 S 0.2955(6) 0.4648(4) 0.4271(4) 0.0347(17) Uiso 1 d . . .
C713 C 0.317(2) 0.549(2) 0.3969(16) 0.064(9) Uiso 1 d . . .
H71A H 0.2631 0.5691 0.4038 0.095 Uiso 1 calc R . .
H71B H 0.3209 0.5265 0.3479 0.095 Uiso 1 calc R . .
H71C H 0.3801 0.6007 0.4217 0.095 Uiso 1 calc R . .
C714 C 0.394(2) 0.4378(18) 0.4088(13) 0.062(8) Uiso 1 d . . .
H71D H 0.3865 0.3866 0.4210 0.093 Uiso 1 calc R . .
H71E H 0.4555 0.4899 0.4350 0.093 Uiso 1 calc R . .
H71F H 0.3967 0.4214 0.3597 0.093 Uiso 1 calc R . .
O721 O 0.2972(12) 0.1303(10) 0.3852(8) 0.025(4) Uiso 1 d . . .
S722 S 0.3238(6) 0.1799(4) 0.4628(4) 0.0348(18) Uiso 1 d . . .
C723 C 0.2193(16) 0.2065(14) 0.4942(11) 0.036(5) Uiso 1 d . . .
H72A H 0.2137 0.2508 0.4777 0.054 Uiso 1 calc R . .
H72B H 0.2309 0.2317 0.5444 0.054 Uiso 1 calc R . .
H72C H 0.1577 0.1512 0.4772 0.054 Uiso 1 calc R . .
C724 C 0.3027(17) 0.0964(13) 0.4979(11) 0.025(5) Uiso 1 d . . .
H72D H 0.3528 0.0719 0.4874 0.037 Uiso 1 calc R . .
H72E H 0.2365 0.0475 0.4780 0.037 Uiso 1 calc R . .
H72F H 0.3073 0.1238 0.5477 0.037 Uiso 1 calc R . .
O731 O 0.1696(13) -0.1328(11) 0.1551(8) 0.050(5) Uiso 1 d . . .
S732 S 0.1895(5) -0.2006(4) 0.1102(3) 0.0237(15) Uiso 0.67 d P . .
C733 C 0.3104(15) -0.1514(12) 0.0965(10) 0.055(5) Uiso 1 d . . .
C734 C 0.136(2) -0.244(2) 0.0224(16) 0.118(10) Uiso 1 d . . .
S735 S 0.1808(8) -0.1633(7) 0.0853(5) 0.015(2) Uiso 0.33 d P . .
O741 O 0.4852(15) 0.0073(12) 0.6967(10) 0.052(5) Uiso 1 d . . .
S742 S 0.4837(7) 0.0824(6) 0.6755(5) 0.036(2) Uiso 0.67 d P . .
C743 C 0.5436(15) 0.0666(13) 0.5979(10) 0.039(5) Uiso 1 d . . .
C744 C 0.5952(17) 0.1709(14) 0.7325(11) 0.059(6) Uiso 1 d . . .
S745 S 0.5774(9) 0.0889(7) 0.6892(6) 0.010(2) Uiso 0.33 d P . .
O751 O 0.4605(12) -0.2226(10) 0.7419(8) 0.039(4) Uiso 1 d . . .
S752 S 0.3973(6) -0.1636(5) 0.7739(4) 0.0349(19) Uiso 0.67 d P . .
C753 C 0.4923(12) -0.0590(10) 0.8317(8) 0.036(4) Uiso 1 d . . .
C754 C 0.3414(17) -0.1972(14) 0.8398(11) 0.065(6) Uiso 1 d . . .
S755 S 0.449(3) -0.163(2) 0.8050(18) 0.117(11) Uiso 0.33 d P . .
O761 O 0.1452(15) -0.3526(12) 0.1971(10) 0.049(5) Uiso 1 d . . .
S762 S 0.1276(7) -0.4273(5) 0.2247(4) 0.032(2) Uiso 0.67 d P . .
C763 C 0.0500(18) -0.4086(15) 0.2929(12) 0.058(7) Uiso 1 d . . .
C764 C 0.053(2) -0.534(2) 0.1702(16) 0.109(10) Uiso 1 d . . .
S765 S 0.0263(19) -0.4568(16) 0.1916(13) 0.079(8) Uiso 0.33 d P . .
O1 O 0.6137(15) 0.3292(12) 0.8838(10) 0.068(6) Uiso 1 d . . .
O2 O -0.0060(14) 0.3020(12) 0.9984(9) 0.061(5) Uiso 1 d . . .
O3 O 0.9103(14) -0.6910(12) 0.2313(10) 0.038(5) Uiso 1 d . . .
O4 O 0.3625(13) 1.0381(11) -0.0416(9) 0.034(4) Uiso 1 d . . .
O5 O 0.2631(12) -0.3898(10) 0.9326(8) 0.027(4) Uiso 1 d . . .
O6 O 0.2858(13) 0.3700(10) 0.6867(9) 0.030(4) Uiso 1 d . . .
O7 O 0.8372(14) 0.9649(11) -0.1458(9) 0.035(5) Uiso 1 d . . .
O8 O 0.5147(12) 0.2747(10) 0.6062(8) 0.030(4) Uiso 1 d . . .
O9 O 0.1047(13) -0.6336(10) 0.2843(9) 0.035(4) Uiso 1 d . . .
O10 O -0.2225(13) -0.3169(11) 1.0367(9) 0.033(5) Uiso 1 d . . .
O11 O -0.2911(14) -0.6609(11) 0.6608(10) 0.037(5) Uiso 1 d . . .
O12 O 0.3477(14) 0.4316(11) 0.5851(9) 0.045(5) Uiso 1 d . . .
O13 O 0.0904(11) -0.7837(9) 0.3085(7) 0.033(4) Uiso 1 d . . .
O14 O 0.2627(15) 0.2123(12) 0.2977(10) 0.054(6) Uiso 1 d . . .
O15 O -0.3580(11) -0.4783(9) 1.0096(7) 0.043(4) Uiso 1 d . . .
O16 O 0.9786(10) 1.1430(8) -0.1022(7) 0.035(3) Uiso 1 d . . .
O17 O 0.5428(13) -0.5557(11) 0.5866(9) 0.051(5) Uiso 1 d . . .
O18 O 0.3787(12) 0.2573(10) 0.6946(8) 0.033(4) Uiso 1 d . . .
O19 O 0.2442(13) -0.6128(10) 0.1981(9) 0.035(4) Uiso 1 d . . .
O20 O 0.3159(9) -0.1852(8) 0.6407(6) 0.052(3) Uiso 1 d . . .
O21 O 0.3300(13) 0.2788(10) 1.2006(9) 0.029(4) Uiso 1 d . . .

loop_
_atom_site_aniso_label
_atom_site_aniso_U_11
_atom_site_aniso_U_22
_atom_site_aniso_U_33
_atom_site_aniso_U_23
_atom_site_aniso_U_13
_atom_site_aniso_U_12
Fe1 0.0147(8) 0.0173(7) 0.0180(7) 0.0112(5) 0.0078(6) 0.0088(6)
Fe2 0.0172(8) 0.0192(7) 0.0165(7) 0.0118(6) 0.0036(6) 0.0063(6)
Fe3 0.027(2) 0.0152(18) 0.018(2) 0.0071(15) 0.0060(18) 0.0103(17)
Fe4 0.014(2) 0.0209(19) 0.021(2) 0.0105(16) 0.0078(17) 0.0054(16)
Fe5 0.021(2) 0.0175(18) 0.017(2) 0.0071(15) 0.0010(17) 0.0081(16)
Fe6 0.025(2) 0.0217(19) 0.020(2) 0.0081(16) 0.0021(18) 0.0098(18)
Cu11 0.0190(19) 0.0155(15) 0.0212(18) 0.0087(13) 0.0066(15) 0.0047(14)
Cu12 0.0214(19) 0.0215(15) 0.0134(16) 0.0050(12) 0.0042(14) 0.0121(14)
Cu13 0.026(2) 0.0172(15) 0.0156(17) 0.0110(13) 0.0064(15) 0.0076(14)
Cu14 0.026(2) 0.0240(16) 0.0182(17) 0.0113(13) 0.0121(15) 0.0150(15)
Cu15 0.0154(18) 0.0295(17) 0.0135(17) 0.0090(13) -0.0001(14) 0.0077(14)
Cu16 0.0214(19) 0.0209(16) 0.0224(18) 0.0129(13) 0.0063(15) 0.0088(14)
Cu21 0.027(2) 0.0288(18) 0.0247(19) 0.0181(15) 0.0051(16) 0.0134(16)
Cu22 0.023(2) 0.0188(15) 0.0127(16) 0.0108(12) 0.0068(14) 0.0070(14)
Cu23 0.022(2) 0.0310(18) 0.027(2) 0.0157(15) 0.0022(16) 0.0070(16)
Cu24 0.0155(18) 0.0136(15) 0.0176(17) 0.0062(12) -0.0014(14) 0.0022(13)

loop_
_atom_type_symbol
_atom_type_description
_atom_type_scat_dispersion_real
_atom_type_scat_dispersion_imag
_atom_type_scat_source
C C 0.0033 0.0016 'International Tables Vol C Tables 4.2.6.8 and 6.1.1.4'
H H 0.0000 0.0000 'International Tables Vol C Tables 4.2.6.8 and 6.1.1.4'
N N 0.0061 0.0033 'International Tables Vol C Tables 4.2.6.8 and 6.1.1.4'
O O 0.0106 0.0060 'International Tables Vol C Tables 4.2.6.8 and 6.1.1.4'
S S 0.1246 0.1234 'International Tables Vol C Tables 4.2.6.8 and 6.1.1.4'
Fe Fe 0.3463 0.8444 'International Tables Vol C Tables 4.2.6.8 and 6.1.1.4'
Cu Cu 0.3201 1.2651 'International Tables Vol C Tables 4.2.6.8 and 6.1.1.4'

loop_
_geom_angle_atom_site_label_1
_geom_angle_atom_site_label_2
_geom_angle_atom_site_label_3
_geom_angle
_geom_angle_site_symmetry_1
_geom_angle_site_symmetry_3
_geom_angle_publ_flag
C15 Fe1 C14 88.2(10) . . ?
C15 Fe1 C11 94.0(9) . . ?
C14 Fe1 C11 85.7(9) . . ?
C15 Fe1 C13 90.4(9) . . ?
C14 Fe1 C13 90.9(9) . . ?
C11 Fe1 C13 174.4(10) . . ?
C15 Fe1 C12 92.7(10) . . ?
C14 Fe1 C12 179.1(13) . . ?
C11 Fe1 C12 94.3(9) . . ?
C13 Fe1 C12 89.1(9) . . ?
C15 Fe1 C16 177.0(12) . . ?
C14 Fe1 C16 89.1(9) . . ?
C11 Fe1 C16 86.9(8) . . ?
C13 Fe1 C16 88.6(8) . . ?
C12 Fe1 C16 90.0(9) . . ?
C23 Fe2 C24 93.3(9) . . ?
C23 Fe2 C26 91.8(9) . . ?
C24 Fe2 C26 97.3(10) . . ?
C23 Fe2 C22 87.8(9) . . ?
C24 Fe2 C22 177.3(13) . . ?
C26 Fe2 C22 85.1(10) . . ?
C23 Fe2 C25 87.2(9) . . ?
C24 Fe2 C25 84.9(9) . . ?
C26 Fe2 C25 177.6(12) . . ?
C22 Fe2 C25 92.7(10) . . ?
C23 Fe2 C21 177.8(11) . . ?
C24 Fe2 C21 88.1(9) . . ?
C26 Fe2 C21 89.6(10) . . ?
C22 Fe2 C21 90.7(9) . . ?
C25 Fe2 C21 91.3(10) . . ?
C33 Fe3 C35 87.1(8) . . ?
C33 Fe3 C31 177.8(9) . . ?
C35 Fe3 C31 92.8(9) . . ?
C33 Fe3 C32 89.0(10) . . ?
C35 Fe3 C32 89.3(10) . . ?
C31 Fe3 C32 93.2(10) . . ?
C33 Fe3 C34 89.1(9) . . ?
C35 Fe3 C34 94.0(9) . . ?
C31 Fe3 C34 88.7(9) . . ?
C32 Fe3 C34 176.0(11) . . ?
C33 Fe3 C36 90.7(8) . . ?
C35 Fe3 C36 177.6(9) . . ?
C31 Fe3 C36 89.4(9) . . ?
C32 Fe3 C36 89.9(10) . . ?
C34 Fe3 C36 86.7(8) . . ?
C46 Fe4 C43 90.1(10) . . ?
C46 Fe4 C42 90.4(10) . . ?
C43 Fe4 C42 86.2(9) . . ?
C46 Fe4 C45 175.7(10) . . ?
C43 Fe4 C45 85.9(9) . . ?
C42 Fe4 C45 88.0(10) . . ?
C46 Fe4 C41 88.6(10) . . ?
C43 Fe4 C41 177.2(8) . . ?
C42 Fe4 C41 91.3(9) . . ?
C45 Fe4 C41 95.4(9) . . ?
C46 Fe4 C44 87.3(10) . . ?
C43 Fe4 C44 92.0(9) . . ?
C42 Fe4 C44 177.1(10) . . ?
C45 Fe4 C44 94.1(10) . . ?
C41 Fe4 C44 90.5(9) . . ?
C52 Fe5 C53 90.1(8) . . ?
C52 Fe5 C51 86.2(8) . . ?
C53 Fe5 C51 174.6(9) . . ?
C52 Fe5 C54 176.3(9) . . ?
C53 Fe5 C54 89.5(9) . . ?
C51 Fe5 C54 93.9(9) . . ?
C52 Fe5 C55 89.7(8) . . ?
C53 Fe5 C55 93.3(8) . . ?
C51 Fe5 C55 90.6(9) . . ?
C54 Fe5 C55 94.0(8) . . ?
C52 Fe5 C56 89.2(8) . . ?
C53 Fe5 C56 86.0(8) . . ?
C51 Fe5 C56 90.0(9) . . ?
C54 Fe5 C56 87.2(8) . . ?
C55 Fe5 C56 178.6(7) . . ?
C65 Fe6 C62 89.3(10) . . ?
C65 Fe6 C64 91.8(9) . . ?
C62 Fe6 C64 178.4(9) . . ?
C65 Fe6 C63 92.7(10) . . ?
C62 Fe6 C63 88.9(9) . . ?
C64 Fe6 C63 89.8(8) . . ?
C65 Fe6 C66 177.5(11) . . ?
C62 Fe6 C66 91.7(9) . . ?
C64 Fe6 C66 87.1(8) . . ?
C63 Fe6 C66 85.0(9) . . ?
C65 Fe6 C61 88.2(10) . . ?
C62 Fe6 C61 88.9(9) . . ?
C64 Fe6 C61 92.4(7) . . ?
C63 Fe6 C61 177.6(8) . . ?
C66 Fe6 C61 94.1(9) . . ?
N11 Cu11 N113 99.5(8) . . ?
N11 Cu11 N119 94.9(9) . . ?
N113 Cu11 N119 112.3(9) . . ?
N11 Cu11 N110 174.1(8) . . ?
N113 Cu11 N110 85.2(7) . . ?
N119 Cu11 N110 80.0(8) . . ?
N11 Cu11 N116 95.7(8) . . ?
N113 Cu11 N116 116.0(8) . . ?
N119 Cu11 N116 127.7(8) . . ?
N110 Cu11 N116 85.3(6) . . ?
N12 Cu12 N126 98.7(7) . . ?
N12 Cu12 N123 93.8(7) . . ?
N126 Cu12 N123 143.7(6) . . ?
N12 Cu12 N120 170.8(7) . . ?
N126 Cu12 N120 84.8(6) . . ?
N123 Cu12 N120 88.2(6) . . ?
N12 Cu12 N129 96.5(7) . . ?
N126 Cu12 N129 102.5(7) . . ?
N123 Cu12 N129 109.7(6) . . ?
N120 Cu12 N129 74.4(6) . . ?
N13 Cu13 N139 98.3(7) . . ?
N13 Cu13 N130 179.1(7) . . ?
N139 Cu13 N130 81.0(7) . . ?
N13 Cu13 N133 94.0(7) . . ?
N139 Cu13 N133 128.5(7) . . ?
N130 Cu13 N133 86.8(7) . . ?
N13 Cu13 N136 98.0(7) . . ?
N139 Cu13 N136 116.4(8) . . ?
N130 Cu13 N136 82.0(7) . . ?
N133 Cu13 N136 111.0(8) . . ?
N14 Cu14 N143 90.5(6) . . ?
N14 Cu14 N140 178.1(7) . . ?
N143 Cu14 N140 89.3(6) . . ?
N14 Cu14 N149 99.6(7) . . ?
N143 Cu14 N149 130.7(7) . . ?
N140 Cu14 N149 81.9(7) . . ?
N14 Cu14 N146 101.0(6) . . ?
N143 Cu14 N146 118.5(5) . . ?
N140 Cu14 N146 77.5(6) . . ?
N149 Cu14 N146 106.7(6) . . ?
N15 Cu15 N159 94.5(8) . . ?
N15 Cu15 N150 174.5(8) . . ?
N159 Cu15 N150 85.2(8) . . ?
N15 Cu15 N156 92.8(8) . . ?
N159 Cu15 N156 134.3(8) . . ?
N150 Cu15 N156 83.5(7) . . ?
N15 Cu15 N153 100.7(8) . . ?
N159 Cu15 N153 111.3(9) . . ?
N150 Cu15 N153 84.4(8) . . ?
N156 Cu15 N153 111.4(8) . . ?
N16 Cu16 N163 99.6(8) . . ?
N16 Cu16 N166 91.9(7) . . ?
N163 Cu16 N166 131.7(8) . . ?
N16 Cu16 N160 175.5(8) . . ?
N163 Cu16 N160 82.7(8) . . ?
N166 Cu16 N160 83.7(8) . . ?
N16 Cu16 N169 101.1(7) . . ?
N163 Cu16 N169 111.8(9) . . ?
N166 Cu16 N169 111.6(7) . . ?
N160 Cu16 N169 81.5(8) . . ?
N21 Cu21 N210 168.6(7) . . ?
N21 Cu21 N216 94.7(8) . . ?
N210 Cu21 N216 85.5(8) . . ?
N21 Cu21 N213 89.7(8) . . ?
N210 Cu21 N213 82.1(8) . . ?
N216 Cu21 N213 134.6(9) . . ?
N21 Cu21 N219 106.7(8) . . ?
N210 Cu21 N219 83.5(7) . . ?
N216 Cu21 N219 113.5(9) . . ?
N213 Cu21 N219 108.2(8) . . ?
N22 Cu22 N226 94.2(7) . . ?
N22 Cu22 N229 95.4(7) . . ?
N226 Cu22 N229 134.3(7) . . ?
N22 Cu22 N220 178.1(7) . . ?
N226 Cu22 N220 85.4(7) . . ?
N229 Cu22 N220 86.2(7) . . ?
N22 Cu22 N223 94.8(6) . . ?
N226 Cu22 N223 112.9(7) . . ?
N229 Cu22 N223 110.6(8) . . ?
N220 Cu22 N223 83.7(7) . . ?
N23 Cu23 N236 92.4(8) . . ?
N23 Cu23 N239 93.7(8) . . ?
N236 Cu23 N239 135.2(9) . . ?
N23 Cu23 N230 171.1(8) . . ?
N236 Cu23 N230 81.8(8) . . ?
N239 Cu23 N230 85.8(9) . . ?
N23 Cu23 N233 104.5(8) . . ?
N236 Cu23 N233 112.2(8) . . ?
N239 Cu23 N233 109.0(8) . . ?
N230 Cu23 N233 84.0(8) . . ?
N24 Cu24 N249 97.9(7) . . ?
N24 Cu24 N240 175.0(7) . . ?
N249 Cu24 N240 83.6(7) . . ?
N24 Cu24 N246 91.0(7) . . ?
N249 Cu24 N246 133.8(7) . . ?
N240 Cu24 N246 84.6(8) . . ?
N24 Cu24 N243 100.0(7) . . ?
N249 Cu24 N243 114.6(7) . . ?
N240 Cu24 N243 83.7(7) . . ?
N246 Cu24 N243 108.2(8) . . ?
N11 C11 Fe1 172.6(18) . . ?
C11 N11 Cu11 169.8(19) . . ?
N12 C12 Fe1 175(2) . . ?
C12 N12 Cu12 160(2) . . ?
N13 C13 Fe1 170.8(18) . . ?
C13 N13 Cu13 176.8(17) . . ?
N14 C14 Fe1 179(2) . . ?
C14 N14 Cu14 150.4(18) . . ?
N15 C15 Fe1 176(2) . . ?
C15 N15 Cu15 172.2(19) . . ?
N16 C16 Fe1 174.9(18) . . ?
C16 N16 Cu16 174.6(17) . . ?
C117 N110 C114 105.8(15) . . ?
C117 N110 C111 110.8(18) . . ?
C114 N110 C111 109.8(17) . . ?
C117 N110 Cu11 116.8(14) . . ?
C114 N110 Cu11 107.5(12) . . ?
C111 N110 Cu11 106.1(12) . . ?
N110 C111 C112 112(2) . . ?
C111 C112 N113 105(2) . . ?
C112 N113 Cu11 109.3(14) . . ?
N110 C114 C115 114.0(17) . . ?
C114 C115 N116 109.6(17) . . ?
C115 N116 Cu11 105.9(13) . . ?
N110 C117 C118 108.9(16) . . ?
C117 C118 N119 110.9(17) . . ?
C118 N119 Cu11 107.2(15) . . ?
C127 N120 C124 120.1(16) . . ?
C127 N120 C121 112.5(16) . . ?
C124 N120 C121 95.3(12) . . ?
C127 N120 Cu12 121.8(14) . . ?
C124 N120 Cu12 101.1(11) . . ?
C121 N120 Cu12 101.6(10) . . ?
C122 C121 N120 114.6(15) . . ?
C121 C122 N123 111.3(17) . . ?
C122 N123 Cu12 104.2(10) . . ?
C125 C124 N120 101.7(14) . . ?
C124 C125 N126 111.4(15) . . ?
C125 N126 Cu12 106.9(11) . . ?
N120 C127 C128 109.1(18) . . ?
N129 C128 C127 107.9(15) . . ?
C128 N129 Cu12 107.3(12) . . ?
C134 N130 C137 108.7(16) . . ?
C134 N130 C131 110.2(15) . . ?
C137 N130 C131 116.3(13) . . ?
C134 N130 Cu13 110.9(12) . . ?
C137 N130 Cu13 110.2(12) . . ?
C131 N130 Cu13 100.5(10) . . ?
C132 C131 N130 111.9(13) . . ?
N133 C132 C131 105.7(15) . . ?
C132 N133 Cu13 112.4(13) . . ?
N130 C134 C135 108.6(18) . . ?
N136 C135 C134 109.0(18) . . ?
C135 N136 Cu13 108.4(12) . . ?
C138 C137 N130 106.3(17) . . ?
N139 C138 C137 106.7(18) . . ?
C138 N139 Cu13 111.4(15) . . ?
C144 N140 C147 119.2(15) . . ?
C144 N140 C141 115.4(15) . . ?
C147 N140 C141 99.5(12) . . ?
C144 N140 Cu14 116.9(15) . . ?
C147 N140 Cu14 103.6(11) . . ?
C141 N140 Cu14 99.1(10) . . ?
C142 C141 N140 115.7(13) . . ?
C141 C142 N143 107.3(13) . . ?
C142 N143 Cu14 105.3(8) . . ?
N140 C144 C145 111.5(15) . . ?
N146 C145 C144 104.5(14) . . ?
C145 N146 Cu14 104.8(10) . . ?
N140 C147 C148 105.6(13) . . ?
N149 C148 C147 105.4(16) . . ?
C148 N149 Cu14 114.7(14) . . ?
C154 N150 C157 115.4(17) . . ?
C154 N150 C151 110.7(18) . . ?
C157 N150 C151 116.2(17) . . ?
C154 N150 Cu15 105.2(15) . . ?
C157 N150 Cu15 102.4(13) . . ?
C151 N150 Cu15 105.3(12) . . ?
C152 C151 N150 108.7(17) . . ?
C151 C152 N153 107.0(16) . . ?
C152 N153 Cu15 101.9(11) . . ?
N150 C154 C155 112(2) . . ?
N156 C155 C154 101.1(17) . . ?
C155 N156 Cu15 106.8(13) . . ?
C158 C157 N150 110.1(16) . . ?
C157 C158 N159 107.2(19) . . ?
C158 N159 Cu15 108.8(14) . . ?
C167 N160 C164 112(2) . . ?
C167 N160 C161 106.2(19) . . ?
C164 N160 C161 108.6(17) . . ?
C167 N160 Cu16 112.2(15) . . ?
C164 N160 Cu16 107.2(16) . . ?
C161 N160 Cu16 110.5(14) . . ?
C162 C161 N160 107.3(17) . . ?
N163 C162 C161 111.4(18) . . ?
C162 N163 Cu16 108.2(16) . . ?
N160 C164 C165 109.2(19) . . ?
N166 C165 C164 108(2) . . ?
C165 N166 Cu16 109.9(15) . . ?
N160 C167 C168 110.9(19) . . ?
N169 C168 C167 106.8(16) . . ?
C168 N169 Cu16 113.1(14) . . ?
N21 C21 Fe2 170(2) . . ?
C21 N21 Cu21 158.3(19) . . ?
N22 C22 Fe2 167(2) . . ?
C22 N22 Cu22 148.8(18) . . ?
N23 C23 Fe2 175.9(17) . . ?
C23 N23 Cu23 144.4(17) . . ?
N24 C24 Fe2 176.7(19) . . ?
C24 N24 Cu24 142.3(17) . . ?
N25 C25 Fe2 172(2) . . ?
N26 C26 Fe2 173(2) . . ?
C211 N210 C214 103.5(16) . . ?
C211 N210 C217 116.9(16) . . ?
C214 N210 C217 109.6(17) . . ?
C211 N210 Cu21 108.0(13) . . ?
C214 N210 Cu21 109.3(12) . . ?
C217 N210 Cu21 109.3(13) . . ?
N210 C211 C212 109(2) . . ?
C211 C212 N213 106.3(19) . . ?
C212 N213 Cu21 107.9(15) . . ?
N210 C214 C215 113.2(18) . . ?
C214 C215 N216 105.8(17) . . ?
C215 N216 Cu21 102.0(13) . . ?
N210 C217 C218 112.8(17) . . ?
N219 C218 C217 108.2(17) . . ?
C218 N219 Cu21 108.2(14) . . ?
C221 N220 C227 111.1(17) . . ?
C221 N220 C224 109.1(17) . . ?
C227 N220 C224 113.6(15) . . ?
C221 N220 Cu22 110.2(13) . . ?
C227 N220 Cu22 105.2(12) . . ?
C224 N220 Cu22 107.4(14) . . ?
N220 C221 C222 109.5(18) . . ?
N223 C222 C221 105.1(17) . . ?
C222 N223 Cu22 103.6(12) . . ?
N220 C224 C225 111.9(19) . . ?
N226 C225 C224 107.6(19) . . ?
C225 N226 Cu22 109.9(16) . . ?
C228 C227 N220 115.2(16) . . ?
C227 C228 N229 113.3(19) . . ?
C228 N229 Cu22 105.5(14) . . ?
C231 N230 C234 112.8(19) . . ?
C231 N230 C237 105.6(18) . . ?
C234 N230 C237 119.3(19) . . ?
C231 N230 Cu23 106.5(16) . . ?
C234 N230 Cu23 108.8(13) . . ?
C237 N230 Cu23 102.7(14) . . ?
N230 C231 C232 108.9(19) . . ?
C231 C232 N233 107.2(19) . . ?
C232 N233 Cu23 103.4(14) . . ?
N230 C234 C235 108.9(17) . . ?
N236 C235 C234 109.3(16) . . ?
C235 N236 Cu23 111.2(14) . . ?
C238 C237 N230 112(2) . . ?
N239 C238 C237 110.1(18) . . ?
C238 N239 Cu23 112.7(15) . . ?
C244 N240 C247 106.5(16) . . ?
C244 N240 C241 114.0(17) . . ?
C247 N240 C241 113.0(18) . . ?
C244 N240 Cu24 107.9(14) . . ?
C247 N240 Cu24 109.3(14) . . ?
C241 N240 Cu24 106.0(12) . . ?
C242 C241 N240 111.9(19) . . ?
C241 C242 N243 112.5(17) . . ?
C242 N243 Cu24 107.0(12) . . ?
C245 C244 N240 111.0(19) . . ?
C244 C245 N246 107.3(15) . . ?
C245 N246 Cu24 103.0(12) . . ?
N240 C247 C248 102.9(16) . . ?
N249 C248 C247 104.3(16) . . ?
C248 N249 Cu24 114.0(11) . . ?
N31 C31 Fe3 168(2) . . ?
N32 C32 Fe3 174(2) . . ?
N33 C33 Fe3 179.2(18) . . ?
N34 C34 Fe3 176.0(19) . . ?
N35 C35 Fe3 175.1(19) . . ?
N36 C36 Fe3 178.4(19) . . ?
N41 C41 Fe4 177(2) . . ?
N42 C42 Fe4 169.7(19) . . ?
N43 C43 Fe4 165.8(17) . . ?
N44 C44 Fe4 171(2) . . ?
N45 C45 Fe4 177(2) . . ?
N46 C46 Fe4 179(2) . . ?
N51 C51 Fe5 162.2(18) . . ?
N52 C52 Fe5 175.7(18) . . ?
N53 C53 Fe5 173(2) . . ?
N54 C54 Fe5 170(2) . . ?
N55 C55 Fe5 177.7(18) . . ?
N56 C56 Fe5 174.0(17) . . ?
N61 C61 Fe6 173.6(19) . . ?
N62 C62 Fe6 172(2) . . ?
N63 C63 Fe6 171(2) . . ?
N64 C64 Fe6 176.4(18) . . ?
N65 C65 Fe6 177(2) . . ?
N66 C66 Fe6 176(2) . . ?
O711 S712 C714 103.2(13) . . ?
O711 S712 C713 103.4(13) . . ?
C714 S712 C713 102.7(14) . . ?
O721 S722 C724 106.9(10) . . ?
O721 S722 C723 107.9(10) . . ?
C724 S722 C723 94.9(10) . . ?
S732 O731 S735 42.7(7) . . ?
S735 S732 O731 71.4(9) . . ?
S735 S732 C733 80.2(10) . . ?
O731 S732 C733 106.9(10) . . ?
S735 S732 C734 54.8(12) . . ?
O731 S732 C734 117.0(13) . . ?
C733 S732 C734 94.6(13) . . ?
S732 C733 S735 32.5(5) . . ?
S735 C734 S732 34.5(9) . . ?
S732 S735 O731 65.9(9) . . ?
S732 S735 C734 90.7(14) . . ?
O731 S735 C734 139.2(16) . . ?
S732 S735 C733 67.3(9) . . ?
O731 S735 C733 98.8(11) . . ?
C734 S735 C733 102.1(15) . . ?
S742 O741 S745 51.8(8) . . ?
S745 S742 O741 66.8(9) . . ?
S745 S742 C744 46.4(9) . . ?
O741 S742 C744 96.2(11) . . ?
S745 S742 C743 68.4(9) . . ?
O741 S742 C743 102.7(10) . . ?
C744 S742 C743 94.6(10) . . ?
S745 C743 S742 43.3(6) . . ?
S745 C744 S742 49.1(9) . . ?
C744 S745 S742 84.5(12) . . ?
C744 S745 O741 117.0(14) . . ?
S742 S745 O741 61.4(9) . . ?
C744 S745 C743 115.2(12) . . ?
S742 S745 C743 68.3(9) . . ?
O741 S745 C743 99.9(11) . . ?
S755 O751 S752 37.3(14) . . ?
S755 S752 O751 60.8(19) . . ?
S755 S752 C754 71(2) . . ?
O751 S752 C754 107.6(9) . . ?
S755 S752 C753 59.1(19) . . ?
O751 S752 C753 101.8(9) . . ?
C754 S752 C753 94.9(9) . . ?
S755 C753 S752 33.7(13) . . ?
S755 C754 S752 32.8(12) . . ?
S752 S755 O751 82(2) . . ?
S752 S755 C753 87(2) . . ?
O751 S755 C753 127(2) . . ?
S752 S755 C754 76(2) . . ?
O751 S755 C754 120(2) . . ?
C753 S755 C754 107(2) . . ?
S762 O761 S765 48.1(9) . . ?
S765 S762 O761 80.5(12) . . ?
S765 S762 C764 54.7(13) . . ?
O761 S762 C764 116.0(14) . . ?
S765 S762 C763 71.8(13) . . ?
O761 S762 C763 105.6(11) . . ?
C764 S762 C763 100.9(14) . . ?
S762 C763 S765 44.7(9) . . ?
S765 C764 S762 54.4(14) . . ?
S762 S765 C764 70.9(17) . . ?
S762 S765 O761 51.4(10) . . ?
C764 S765 O761 107(2) . . ?
S762 S765 C763 63.5(12) . . ?
C764 S765 C763 104.9(19) . . ?
O761 S765 C763 87.8(14) . . ?

loop_
_geom_bond_atom_site_label_1
_geom_bond_atom_site_label_2
_geom_bond_distance
_geom_bond_site_symmetry_2
_geom_bond_publ_flag
Fe1 C15 1.84(2) . ?
Fe1 C14 1.91(2) . ?
Fe1 C11 1.926(19) . ?
Fe1 C13 1.931(19) . ?
Fe1 C12 1.93(3) . ?
Fe1 C16 1.97(2) . ?
Fe2 C23 1.846(19) . ?
Fe2 C24 1.88(2) . ?
Fe2 C26 1.89(2) . ?
Fe2 C22 1.90(2) . ?
Fe2 C25 1.93(2) . ?
Fe2 C21 1.99(2) . ?
Fe3 C33 1.828(19) . ?
Fe3 C35 1.91(2) . ?
Fe3 C31 1.93(2) . ?
Fe3 C32 1.96(3) . ?
Fe3 C34 1.96(2) . ?
Fe3 C36 1.97(2) . ?
Fe4 C46 1.84(2) . ?
Fe4 C43 1.91(2) . ?
Fe4 C42 1.91(2) . ?
Fe4 C45 1.92(2) . ?
Fe4 C41 1.99(2) . ?
Fe4 C44 2.00(2) . ?
Fe5 C52 1.899(18) . ?
Fe5 C53 1.90(2) . ?
Fe5 C51 1.92(2) . ?
Fe5 C54 1.95(2) . ?
Fe5 C55 1.978(18) . ?
Fe5 C56 1.981(19) . ?
Fe6 C65 1.92(3) . ?
Fe6 C62 1.93(2) . ?
Fe6 C64 1.959(18) . ?
Fe6 C63 1.97(2) . ?
Fe6 C66 1.98(2) . ?
Fe6 C61 2.05(2) . ?
Cu11 N11 1.94(2) . ?
Cu11 N113 2.04(2) . ?
Cu11 N119 2.07(2) . ?
Cu11 N110 2.071(17) . ?
Cu11 N116 2.141(16) . ?
Cu12 N12 1.959(19) . ?
Cu12 N126 2.025(14) . ?
Cu12 N123 2.033(14) . ?
Cu12 N120 2.042(18) . ?
Cu12 N129 2.193(17) . ?
Cu13 N13 1.996(17) . ?
Cu13 N139 2.023(18) . ?
Cu13 N130 2.033(16) . ?
Cu13 N133 2.073(18) . ?
Cu13 N136 2.110(19) . ?
Cu14 N14 1.947(19) . ?
Cu14 N143 2.027(11) . ?
Cu14 N140 2.07(2) . ?
Cu14 N149 2.131(16) . ?
Cu14 N146 2.140(12) . ?
Cu15 N15 1.92(2) . ?
Cu15 N159 2.06(2) . ?
Cu15 N150 2.061(19) . ?
Cu15 N156 2.072(17) . ?
Cu15 N153 2.13(2) . ?
Cu16 N16 1.951(18) . ?
Cu16 N163 2.03(2) . ?
Cu16 N166 2.030(17) . ?
Cu16 N160 2.08(2) . ?
Cu16 N169 2.160(19) . ?
Cu21 N21 1.932(19) . ?
Cu21 N210 2.055(15) . ?
Cu21 N216 2.07(2) . ?
Cu21 N213 2.08(2) . ?
Cu21 N219 2.127(19) . ?
Cu22 N22 1.960(17) . ?
Cu22 N226 1.985(18) . ?
Cu22 N229 2.06(2) . ?
Cu22 N220 2.069(19) . ?
Cu22 N223 2.176(17) . ?
Cu23 N23 1.99(2) . ?
Cu23 N236 2.02(2) . ?
Cu23 N239 2.04(2) . ?
Cu23 N230 2.09(2) . ?
Cu23 N233 2.161(19) . ?
Cu24 N24 1.970(18) . ?
Cu24 N249 2.008(15) . ?
Cu24 N240 2.037(19) . ?
Cu24 N246 2.101(19) . ?
Cu24 N243 2.142(19) . ?
C11 N11 1.18(3) . ?
C12 N12 1.10(3) . ?
C13 N13 1.12(2) . ?
C14 N14 1.19(3) . ?
C15 N15 1.23(3) . ?
C16 N16 1.08(2) . ?
N110 C117 1.28(2) . ?
N110 C114 1.48(3) . ?
N110 C111 1.51(3) . ?
C111 C112 1.52(3) . ?
C112 N113 1.53(3) . ?
C114 C115 1.50(3) . ?
C115 N116 1.52(3) . ?
C117 C118 1.47(3) . ?
C118 N119 1.59(3) . ?
N120 C127 1.27(2) . ?
N120 C124 1.59(2) . ?
N120 C121 1.69(2) . ?
C121 C122 1.37(3) . ?
C122 N123 1.50(2) . ?
C124 C125 1.46(2) . ?
C125 N126 1.52(2) . ?
C127 C128 1.49(2) . ?
C128 N129 1.43(2) . ?
N130 C134 1.48(3) . ?
N130 C137 1.50(2) . ?
N130 C131 1.66(2) . ?
C131 C132 1.49(2) . ?
C132 N133 1.43(2) . ?
C134 C135 1.49(3) . ?
C135 N136 1.46(3) . ?
C137 C138 1.48(3) . ?
C138 N139 1.42(3) . ?
N140 C144 1.23(2) . ?
N140 C147 1.58(2) . ?
N140 C141 1.63(2) . ?
C141 C142 1.45(2) . ?
C142 N143 1.46(2) . ?
C144 C145 1.52(2) . ?
C145 N146 1.49(2) . ?
C147 C148 1.62(2) . ?
C148 N149 1.37(3) . ?
N150 C154 1.47(3) . ?
N150 C157 1.54(3) . ?
N150 C151 1.58(3) . ?
C151 C152 1.34(2) . ?
C152 N153 1.60(2) . ?
C154 C155 1.52(3) . ?
C155 N156 1.47(3) . ?
C157 C158 1.47(3) . ?
C158 N159 1.48(3) . ?
N160 C167 1.38(3) . ?
N160 C164 1.41(3) . ?
N160 C161 1.51(3) . ?
C161 C162 1.47(3) . ?
C162 N163 1.47(3) . ?
C164 C165 1.54(3) . ?
C165 N166 1.46(3) . ?
C167 C168 1.73(3) . ?
C168 N169 1.31(2) . ?
C21 N21 1.09(2) . ?
C22 N22 1.15(3) . ?
C23 N23 1.22(2) . ?
C24 N24 1.19(2) . ?
C25 N25 1.17(3) . ?
C26 N26 1.15(3) . ?
N210 C211 1.40(3) . ?
N210 C214 1.42(3) . ?
N210 C217 1.49(2) . ?
C211 C212 1.48(3) . ?
C212 N213 1.54(3) . ?
C214 C215 1.49(3) . ?
C215 N216 1.61(3) . ?
C217 C218 1.52(3) . ?
C218 N219 1.46(3) . ?
N220 C221 1.40(3) . ?
N220 C227 1.44(2) . ?
N220 C224 1.45(3) . ?
C221 C222 1.63(3) . ?
C222 N223 1.49(3) . ?
C224 C225 1.56(3) . ?
C225 N226 1.44(3) . ?
C227 C228 1.42(3) . ?
C228 N229 1.53(3) . ?
N230 C231 1.49(3) . ?
N230 C234 1.49(3) . ?
N230 C237 1.59(3) . ?
C231 C232 1.50(3) . ?
C232 N233 1.52(3) . ?
C234 C235 1.51(2) . ?
C235 N236 1.40(3) . ?
C237 C238 1.51(3) . ?
C238 N239 1.40(3) . ?
N240 C244 1.51(3) . ?
N240 C247 1.55(3) . ?
N240 C241 1.58(3) . ?
C241 C242 1.37(2) . ?
C242 N243 1.47(3) . ?
C244 C245 1.46(3) . ?
C245 N246 1.51(2) . ?
C247 C248 1.65(3) . ?
C248 N249 1.47(2) . ?
C31 N31 1.18(3) . ?
C32 N32 1.15(3) . ?
C33 N33 1.21(2) . ?
C34 N34 1.16(2) . ?
C35 N35 1.20(3) . ?
C36 N36 1.15(3) . ?
C41 N41 1.13(3) . ?
C42 N42 1.23(3) . ?
C43 N43 1.20(3) . ?
C44 N44 1.15(3) . ?
C45 N45 1.15(3) . ?
C46 N46 1.22(3) . ?
C51 N51 1.20(3) . ?
C52 N52 1.16(2) . ?
C53 N53 1.14(3) . ?
C54 N54 1.11(2) . ?
C55 N55 1.11(2) . ?
C56 N56 1.11(2) . ?
C61 N61 1.12(2) . ?
C62 N62 1.11(3) . ?
C63 N63 1.15(3) . ?
C64 N64 1.14(2) . ?
C65 N65 1.16(3) . ?
C66 N66 1.08(3) . ?
O711 S712 1.48(2) . ?
S712 C714 1.70(3) . ?
S712 C713 1.73(3) . ?
O721 S722 1.525(17) . ?
S722 C724 1.781(19) . ?
S722 C723 1.84(2) . ?
O731 S732 1.363(17) . ?
O731 S735 1.415(19) . ?
S732 S735 1.012(13) . ?
S732 C733 1.74(2) . ?
S732 C734 1.79(3) . ?
C733 S735 1.86(2) . ?
C734 S735 1.46(3) . ?
O741 S742 1.531(19) . ?
O741 S745 1.60(2) . ?
S742 S745 1.369(15) . ?
S742 C744 1.80(2) . ?
S742 C743 1.85(2) . ?
C743 S745 1.86(2) . ?
C744 S745 1.31(2) . ?
O751 S755 1.43(3) . ?
O751 S752 1.625(16) . ?
S752 S755 1.00(3) . ?
S752 C754 1.78(2) . ?
S752 C753 1.792(18) . ?
C753 S755 1.54(3) . ?
C754 S755 1.73(4) . ?
O761 S762 1.540(19) . ?
O761 S765 1.94(3) . ?
S762 S765 1.47(3) . ?
S762 C764 1.70(3) . ?
S762 C763 1.86(2) . ?
C763 S765 1.98(3) . ?
C764 S765 1.47(4) . ?
